data_4314201
loop_
_publ_author_name
'Arunendu Mondal'
'Eric L. Klein'
'Masood A. Khan'
'Robert P. Houser'

_publ_section_title
;
 TACN-Amino Acid Conjugates and Their Copper(II) Complexes
;
_journal_name_full 'Inorganic Chemistry'
_journal_page_first 5462
_journal_page_last 5464
_journal_paper_doi 10.1021/ic034598y
_journal_volume 42
_journal_year 2003
_chemical_formula_sum 'C15 H24 Cl4 Cu2 N4 O'
_chemical_formula_weight 545.26
_chemical_name_systematic
; 
 ? 
;
_space_group_IT_number 4
_symmetry_cell_setting monoclinic
_symmetry_space_group_name_Hall 'P 2yb'
_symmetry_space_group_name_H-M 'P 1 21 1'
_atom_sites_solution_hydrogens geom
_atom_sites_solution_primary direct
_atom_sites_solution_secondary difmap
_audit_creation_method SHELXL-97
_cell_angle_alpha 90.00
_cell_angle_beta 100.0120(10)
_cell_angle_gamma 90.00
_cell_formula_units_Z 2
_cell_length_a 7.5158(6)
_cell_length_b 7.5207(6)
_cell_length_c 17.9669(15)
_cell_measurement_reflns_used 6679
_cell_measurement_temperature 120(2)
_cell_measurement_theta_max 25.9
_cell_measurement_theta_min 3.2
_cell_volume 1000.10(14)
_computing_cell_refinement 'Bruker SMART'
_computing_data_collection 'Bruker SMART'
_computing_data_reduction 'Bruker SAINT'
_computing_molecular_graphics 'Bruker SHELXTL'
_computing_publication_material 'Bruker SHELXTL'
_computing_structure_refinement 'SHELXL-97 (Sheldrick, 1997)'
_computing_structure_solution 'SHELXS-97 (Sheldrick, 1990)'
_diffrn_ambient_temperature 120(2)
_diffrn_measured_fraction_theta_full 0.987
_diffrn_measured_fraction_theta_max 0.987
_diffrn_measurement_device_type 'CCD area detector'
_diffrn_measurement_method 'omega scans'
_diffrn_radiation_monochromator graphite
_diffrn_radiation_source 'fine-focus sealed tube'
_diffrn_radiation_type MoK\a
_diffrn_radiation_wavelength 0.71073
_diffrn_reflns_av_R_equivalents 0.0205
_diffrn_reflns_av_sigmaI/netI 0.0424
_diffrn_reflns_limit_h_max 9
_diffrn_reflns_limit_h_min -9
_diffrn_reflns_limit_k_max 9
_diffrn_reflns_limit_k_min -8
_diffrn_reflns_limit_l_max 22
_diffrn_reflns_limit_l_min -22
_diffrn_reflns_number 8025
_diffrn_reflns_theta_full 26.50
_diffrn_reflns_theta_max 26.50
_diffrn_reflns_theta_min 2.30
_diffrn_standards_decay_% none
_diffrn_standards_interval_count 0
_diffrn_standards_number 0
_exptl_absorpt_coefficient_mu 2.674
_exptl_absorpt_correction_T_max 0.9006
_exptl_absorpt_correction_T_min 0.7758
_exptl_absorpt_correction_type multi-scan
_exptl_absorpt_process_details Bruker(2001)SADABS,BrukerAXSInc.,Madison,WI
_exptl_crystal_colour blue
_exptl_crystal_density_diffrn 1.811
_exptl_crystal_density_method 'not measured'
_exptl_crystal_description plate
_exptl_crystal_F_000 552
_exptl_crystal_size_max 0.10
_exptl_crystal_size_mid 0.08
_exptl_crystal_size_min 0.04
_refine_diff_density_max 0.665
_refine_diff_density_min -0.271
_refine_diff_density_rms 0.069
_refine_ls_abs_structure_details 'Flack H D (1983), Acta Cryst. A39, 876-881'
_refine_ls_abs_structure_Flack 0.025(9)
_refine_ls_extinction_method none
_refine_ls_goodness_of_fit_ref 1.005
_refine_ls_hydrogen_treatment mixed
_refine_ls_matrix_type full
_refine_ls_number_parameters 235
_refine_ls_number_reflns 3795
_refine_ls_number_restraints 1
_refine_ls_restrained_S_all 1.004
_refine_ls_R_factor_all 0.0238
_refine_ls_R_factor_gt 0.0221
_refine_ls_shift/su_max 0.002
_refine_ls_shift/su_mean 0.000
_refine_ls_structure_factor_coef Fsqd
_refine_ls_weighting_details 'calc w=1/[\s^2^(Fo^2^)+(0.0134P)^2^+0.0000P] where P=(Fo^2^+2Fc^2^)/3'
_refine_ls_weighting_scheme calc
_refine_ls_wR_factor_gt 0.0492
_refine_ls_wR_factor_ref 0.0497
_reflns_number_gt 3634
_reflns_number_total 3795
_reflns_threshold_expression >2sigma(I)
_cod_data_source_file ic034598ysi20030530_034213_2.cif
_cod_data_source_block complex_3
_cod_depositor_comments
;
The following automatic conversions were performed:

'_symmetry_cell_setting' value 'Monoclinic' changed to 'monoclinic'
according to the built-in table from CIF Core dictionary named
'cif_core.dic' version 2.4.1 from 2010-06-29.

Automatic conversion script
Id: cif_fix_values 1646 2011-03-28 12:23:43Z adriana 
;
_cod_database_code 4314201

loop_
_symmetry_equiv_pos_as_xyz
'x, y, z'
'-x, y+1/2, -z'

loop_
_atom_site_label
_atom_site_type_symbol
_atom_site_fract_x
_atom_site_fract_y
_atom_site_fract_z
_atom_site_U_iso_or_equiv
_atom_site_adp_type
_atom_site_occupancy
_atom_site_symmetry_multiplicity
_atom_site_calc_flag
_atom_site_refinement_flags
_atom_site_disorder_assembly
_atom_site_disorder_group
Cu1 Cu 0.14679(4) 0.77044(4) 0.660359(19) 0.01355(8) Uani 1 1 d . . .
Cu2 Cu -0.01854(4) 0.22253(4) 0.719951(18) 0.01576(9) Uani 1 1 d . . .
Cl1 Cl -0.09024(9) 0.57843(9) 0.63996(4) 0.01834(15) Uani 1 1 d . . .
Cl2 Cl 0.11751(10) 0.85342(10) 0.77999(4) 0.01918(15) Uani 1 1 d . . .
Cl3 Cl -0.07885(10) 0.06289(10) 0.61261(4) 0.01768(15) Uani 1 1 d . . .
Cl4 Cl -0.28406(9) 0.21068(10) 0.76017(4) 0.01808(14) Uani 1 1 d . . .
O1 O 0.2310(2) 0.2694(3) 0.69904(9) 0.0127(4) Uani 1 1 d . . .
N1 N 0.2217(3) 0.6873(3) 0.56230(12) 0.0127(5) Uani 1 1 d . . .
H1D H 0.1185 0.6923 0.5253 0.015 Uiso 1 1 calc R . .
N2 N 0.3814(3) 0.9071(3) 0.66921(13) 0.0146(5) Uani 1 1 d . . .
H2D H 0.3726 1.0066 0.6991 0.017 Uiso 1 1 calc R . .
N3 N 0.4076(3) 0.5108(3) 0.70455(13) 0.0121(5) Uani 1 1 d . . .
N4 N 0.0661(3) 0.3914(3) 0.80505(13) 0.0151(5) Uani 1 1 d . . .
H4D H 0.0053 0.4974 0.7957 0.018 Uiso 1 1 calc R . .
H4E H 0.0386 0.3451 0.8491 0.018 Uiso 1 1 calc R . .
C1 C 0.4416(4) 0.4627(4) 0.62847(15) 0.0135(6) Uani 1 1 d . . .
H1A H 0.4724 0.3347 0.6280 0.016 Uiso 1 1 calc R . .
H1B H 0.5471 0.5308 0.6178 0.016 Uiso 1 1 calc R . .
C2 C 0.2817(4) 0.4988(4) 0.56646(15) 0.0144(6) Uani 1 1 d . . .
H2A H 0.3143 0.4648 0.5173 0.017 Uiso 1 1 calc R . .
H2B H 0.1795 0.4227 0.5748 0.017 Uiso 1 1 calc R . .
C3 C 0.3548(4) 0.8110(4) 0.53782(16) 0.0167(6) Uani 1 1 d . . .
H3A H 0.3096 0.8523 0.4856 0.020 Uiso 1 1 calc R . .
H3B H 0.4710 0.7486 0.5383 0.020 Uiso 1 1 calc R . .
C4 C 0.3834(4) 0.9693(4) 0.59110(16) 0.0171(6) Uani 1 1 d . . .
H4A H 0.5006 1.0267 0.5884 0.021 Uiso 1 1 calc R . .
H4B H 0.2863 1.0579 0.5762 0.021 Uiso 1 1 calc R . .
C5 C 0.5527(4) 0.8110(4) 0.70163(16) 0.0167(6) Uani 1 1 d . . .
H5A H 0.6330 0.8943 0.7344 0.020 Uiso 1 1 calc R . .
H5B H 0.6149 0.7760 0.6596 0.020 Uiso 1 1 calc R . .
C6 C 0.5266(4) 0.6459(4) 0.74739(16) 0.0158(6) Uani 1 1 d . . .
H6A H 0.6461 0.5916 0.7658 0.019 Uiso 1 1 calc R . .
H6B H 0.4747 0.6818 0.7921 0.019 Uiso 1 1 calc R . .
C7 C 0.3039(4) 0.4018(4) 0.73570(15) 0.0119(6) Uani 1 1 d . . .
C8 C 0.2620(4) 0.4249(4) 0.81511(15) 0.0144(6) Uani 1 1 d . . .
H8A H 0.2915 0.5481 0.8343 0.017 Uiso 1 1 calc R . .
C9 C 0.3662(4) 0.2865(4) 0.86785(15) 0.0166(6) Uani 1 1 d . . .
H9A H 0.3477 0.1676 0.8441 0.020 Uiso 1 1 calc R . .
H9B H 0.4969 0.3140 0.8752 0.020 Uiso 1 1 calc R . .
C10 C 0.3057(4) 0.2827(4) 0.94380(15) 0.0167(6) Uani 1 1 d . . .
C11 C 0.3697(4) 0.4071(5) 0.99839(17) 0.0254(7) Uani 1 1 d . . .
H11A H 0.4566 0.4922 0.9891 0.030 Uiso 1 1 calc R . .
C12 C 0.3078(5) 0.4087(5) 1.06682(18) 0.0316(8) Uani 1 1 d . . .
H12A H 0.3534 0.4944 1.1041 0.038 Uiso 1 1 calc R . .
C13 C 0.1819(4) 0.2881(5) 1.08101(17) 0.0280(8) Uani 1 1 d . . .
H13A H 0.1387 0.2908 1.1276 0.034 Uiso 1 1 calc R . .
C14 C 0.1181(5) 0.1625(5) 1.02698(19) 0.0321(8) Uani 1 1 d . . .
H14A H 0.0309 0.0778 1.0365 0.039 Uiso 1 1 calc R . .
C15 C 0.1812(4) 0.1595(4) 0.95828(18) 0.0257(7) Uani 1 1 d . . .
H15A H 0.1379 0.0718 0.9215 0.031 Uiso 1 1 calc R . .

loop_
_atom_site_aniso_label
_atom_site_aniso_U_11
_atom_site_aniso_U_22
_atom_site_aniso_U_33
_atom_site_aniso_U_23
_atom_site_aniso_U_13
_atom_site_aniso_U_12
Cu1 0.01185(16) 0.01288(17) 0.01691(17) -0.00084(14) 0.00522(13) -0.00053(13)
Cu2 0.01237(17) 0.01939(19) 0.01600(17) -0.00288(14) 0.00378(13) -0.00319(14)
Cl1 0.0124(3) 0.0150(3) 0.0284(4) 0.0002(3) 0.0058(3) -0.0016(3)
Cl2 0.0210(4) 0.0197(4) 0.0184(4) 0.0002(3) 0.0078(3) 0.0025(3)
Cl3 0.0193(4) 0.0166(3) 0.0159(3) -0.0011(3) -0.0004(3) -0.0022(3)
Cl4 0.0136(3) 0.0153(3) 0.0265(4) 0.0002(3) 0.0066(3) -0.0004(3)
O1 0.0117(9) 0.0117(9) 0.0152(9) -0.0002(8) 0.0035(7) -0.0008(8)
N1 0.0121(11) 0.0118(12) 0.0143(11) 0.0006(9) 0.0028(9) -0.0010(9)
N2 0.0146(12) 0.0105(12) 0.0194(13) -0.0012(10) 0.0053(10) 0.0003(10)
N3 0.0104(12) 0.0118(12) 0.0144(12) -0.0029(9) 0.0029(9) 0.0000(9)
N4 0.0131(12) 0.0191(13) 0.0139(12) -0.0007(10) 0.0044(9) -0.0012(10)
C1 0.0153(15) 0.0100(14) 0.0170(15) -0.0012(11) 0.0077(11) -0.0010(11)
C2 0.0174(15) 0.0122(14) 0.0145(14) -0.0024(11) 0.0058(11) -0.0001(11)
C3 0.0186(15) 0.0167(16) 0.0162(15) 0.0002(11) 0.0063(12) -0.0021(12)
C4 0.0188(16) 0.0131(15) 0.0213(16) 0.0016(12) 0.0086(13) -0.0019(12)
C5 0.0120(14) 0.0146(16) 0.0232(16) -0.0021(12) 0.0022(12) -0.0004(11)
C6 0.0140(15) 0.0132(14) 0.0195(15) -0.0051(12) 0.0008(12) -0.0022(11)
C7 0.0108(14) 0.0106(14) 0.0141(14) 0.0014(11) 0.0018(11) 0.0029(11)
C8 0.0128(14) 0.0154(14) 0.0151(15) 0.0001(11) 0.0029(11) -0.0018(11)
C9 0.0160(14) 0.0190(15) 0.0148(14) 0.0014(13) 0.0022(11) 0.0044(12)
C10 0.0144(14) 0.0194(15) 0.0156(14) 0.0046(12) 0.0003(11) 0.0043(12)
C11 0.0270(17) 0.0292(18) 0.0204(17) -0.0027(14) 0.0051(13) -0.0062(14)
C12 0.038(2) 0.037(2) 0.0182(17) -0.0091(15) -0.0002(15) 0.0003(17)
C13 0.0257(17) 0.043(2) 0.0158(15) 0.0027(15) 0.0060(13) 0.0090(16)
C14 0.0305(19) 0.042(2) 0.0268(18) 0.0098(15) 0.0125(15) -0.0067(15)
C15 0.0292(18) 0.0276(18) 0.0194(16) 0.0014(13) 0.0019(13) -0.0053(14)

loop_
_atom_type_symbol
_atom_type_description
_atom_type_scat_dispersion_real
_atom_type_scat_dispersion_imag
_atom_type_scat_source
C C 0.0033 0.0016 'International Tables Vol C Tables 4.2.6.8 and 6.1.1.4'
H H 0.0000 0.0000 'International Tables Vol C Tables 4.2.6.8 and 6.1.1.4'
N N 0.0061 0.0033 'International Tables Vol C Tables 4.2.6.8 and 6.1.1.4'
O O 0.0106 0.0060 'International Tables Vol C Tables 4.2.6.8 and 6.1.1.4'
Cu Cu 0.3201 1.2651 'International Tables Vol C Tables 4.2.6.8 and 6.1.1.4'
Cl Cl 0.1484 0.1585 'International Tables Vol C Tables 4.2.6.8 and 6.1.1.4'

loop_
_geom_angle_atom_site_label_1
_geom_angle_atom_site_label_2
_geom_angle_atom_site_label_3
_geom_angle
_geom_angle_site_symmetry_1
_geom_angle_site_symmetry_3
_geom_angle_publ_flag
N2 Cu1 N1 81.72(9) . . ?
N2 Cu1 Cl1 169.54(7) . . ?
N1 Cu1 Cl1 89.55(7) . . ?
N2 Cu1 Cl2 90.71(7) . . ?
N1 Cu1 Cl2 169.34(7) . . ?
Cl1 Cu1 Cl2 97.14(3) . . ?
N4 Cu2 O1 81.30(8) . . ?
N4 Cu2 Cl4 87.78(7) . . ?
O1 Cu2 Cl4 169.02(6) . . ?
N4 Cu2 Cl3 169.10(7) . . ?
O1 Cu2 Cl3 89.35(5) . . ?
Cl4 Cu2 Cl3 101.38(3) . . ?
C7 O1 Cu2 112.03(16) . . ?
C2 N1 C3 113.4(2) . . ?
C2 N1 Cu1 112.12(17) . . ?
C3 N1 Cu1 111.38(16) . . ?
C2 N1 H1D 106.5 . . ?
C3 N1 H1D 106.5 . . ?
Cu1 N1 H1D 106.5 . . ?
C4 N2 C5 111.7(2) . . ?
C4 N2 Cu1 103.77(17) . . ?
C5 N2 Cu1 117.53(17) . . ?
C4 N2 H2D 107.8 . . ?
C5 N2 H2D 107.8 . . ?
Cu1 N2 H2D 107.8 . . ?
C7 N3 C6 123.6(2) . . ?
C7 N3 C1 116.7(2) . . ?
C6 N3 C1 117.6(2) . . ?
C8 N4 Cu2 112.32(17) . . ?
C8 N4 H4D 109.1 . . ?
Cu2 N4 H4D 109.1 . . ?
C8 N4 H4E 109.1 . . ?
Cu2 N4 H4E 109.1 . . ?
H4D N4 H4E 107.9 . . ?
N3 C1 C2 113.2(2) . . ?
N3 C1 H1A 108.9 . . ?
C2 C1 H1A 108.9 . . ?
N3 C1 H1B 108.9 . . ?
C2 C1 H1B 108.9 . . ?
H1A C1 H1B 107.8 . . ?
N1 C2 C1 113.8(2) . . ?
N1 C2 H2A 108.8 . . ?
C1 C2 H2A 108.8 . . ?
N1 C2 H2B 108.8 . . ?
C1 C2 H2B 108.8 . . ?
H2A C2 H2B 107.7 . . ?
N1 C3 C4 109.4(2) . . ?
N1 C3 H3A 109.8 . . ?
C4 C3 H3A 109.8 . . ?
N1 C3 H3B 109.8 . . ?
C4 C3 H3B 109.8 . . ?
H3A C3 H3B 108.2 . . ?
N2 C4 C3 109.0(2) . . ?
N2 C4 H4A 109.9 . . ?
C3 C4 H4A 109.9 . . ?
N2 C4 H4B 109.9 . . ?
C3 C4 H4B 109.9 . . ?
H4A C4 H4B 108.3 . . ?
N2 C5 C6 114.8(2) . . ?
N2 C5 H5A 108.6 . . ?
C6 C5 H5A 108.6 . . ?
N2 C5 H5B 108.6 . . ?
C6 C5 H5B 108.6 . . ?
H5A C5 H5B 107.5 . . ?
N3 C6 C5 113.8(2) . . ?
N3 C6 H6A 108.8 . . ?
C5 C6 H6A 108.8 . . ?
N3 C6 H6B 108.8 . . ?
C5 C6 H6B 108.8 . . ?
H6A C6 H6B 107.7 . . ?
O1 C7 N3 120.2(2) . . ?
O1 C7 C8 115.8(2) . . ?
N3 C7 C8 124.0(2) . . ?
N4 C8 C7 103.3(2) . . ?
N4 C8 C9 110.7(2) . . ?
C7 C8 C9 109.6(2) . . ?
N4 C8 H8A 111.0 . . ?
C7 C8 H8A 111.0 . . ?
C9 C8 H8A 111.0 . . ?
C10 C9 C8 111.7(2) . . ?
C10 C9 H9A 109.3 . . ?
C8 C9 H9A 109.3 . . ?
C10 C9 H9B 109.3 . . ?
C8 C9 H9B 109.3 . . ?
H9A C9 H9B 107.9 . . ?
C15 C10 C11 119.2(3) . . ?
C15 C10 C9 120.3(3) . . ?
C11 C10 C9 120.5(3) . . ?
C10 C11 C12 120.4(3) . . ?
C10 C11 H11A 119.8 . . ?
C12 C11 H11A 119.8 . . ?
C13 C12 C11 120.6(3) . . ?
C13 C12 H12A 119.7 . . ?
C11 C12 H12A 119.7 . . ?
C12 C13 C14 119.4(3) . . ?
C12 C13 H13A 120.3 . . ?
C14 C13 H13A 120.3 . . ?
C13 C14 C15 120.2(3) . . ?
C13 C14 H14A 119.9 . . ?
C15 C14 H14A 119.9 . . ?
C10 C15 C14 120.2(3) . . ?
C10 C15 H15A 119.9 . . ?
C14 C15 H15A 119.9 . . ?

loop_
_geom_bond_atom_site_label_1
_geom_bond_atom_site_label_2
_geom_bond_distance
_geom_bond_site_symmetry_2
_geom_bond_publ_flag
Cu1 N2 2.023(2) . ?
Cu1 N1 2.039(2) . ?
Cu1 Cl1 2.2729(8) . ?
Cu1 Cl2 2.2852(8) . ?
Cu2 N4 2.004(2) . ?
Cu2 O1 2.0067(18) . ?
Cu2 Cl4 2.2392(7) . ?
Cu2 Cl3 2.2500(8) . ?
O1 C7 1.265(3) . ?
N1 C2 1.485(3) . ?
N1 C3 1.488(3) . ?
N1 H1D 0.9300 . ?
N2 C4 1.482(4) . ?
N2 C5 1.503(3) . ?
N2 H2D 0.9300 . ?
N3 C7 1.321(4) . ?
N3 C6 1.478(3) . ?
N3 C1 1.479(3) . ?
N4 C8 1.474(3) . ?
N4 H4D 0.9200 . ?
N4 H4E 0.9200 . ?
C1 C2 1.515(4) . ?
C1 H1A 0.9900 . ?
C1 H1B 0.9900 . ?
C2 H2A 0.9900 . ?
C2 H2B 0.9900 . ?
C3 C4 1.519(4) . ?
C3 H3A 0.9900 . ?
C3 H3B 0.9900 . ?
C4 H4A 0.9900 . ?
C4 H4B 0.9900 . ?
C5 C6 1.521(4) . ?
C5 H5A 0.9900 . ?
C5 H5B 0.9900 . ?
C6 H6A 0.9900 . ?
C6 H6B 0.9900 . ?
C7 C8 1.524(4) . ?
C8 C9 1.529(4) . ?
C8 H8A 1.0000 . ?
C9 C10 1.511(4) . ?
C9 H9A 0.9900 . ?
C9 H9B 0.9900 . ?
C10 C15 1.374(4) . ?
C10 C11 1.380(4) . ?
C11 C12 1.388(4) . ?
C11 H11A 0.9500 . ?
C12 C13 1.366(5) . ?
C12 H12A 0.9500 . ?
C13 C14 1.379(5) . ?
C13 H13A 0.9500 . ?
C14 C15 1.398(4) . ?
C14 H14A 0.9500 . ?
C15 H15A 0.9500 . ?

loop_
_geom_hbond_atom_site_label_D
_geom_hbond_atom_site_label_H
_geom_hbond_atom_site_label_A
_geom_hbond_distance_DH
_geom_hbond_distance_HA
_geom_hbond_distance_DA
_geom_hbond_angle_DHA
_geom_hbond_site_symmetry_A
N1 H1D Cl3 0.93 2.63 3.276(2) 127.0 2_556
N2 H2D O1 0.93 2.24 3.033(3) 142.2 1_565
N4 H4D Cl1 0.92 2.83 3.308(3) 113.6 .

loop_
_geom_torsion_atom_site_label_1
_geom_torsion_atom_site_label_2
_geom_torsion_atom_site_label_3
_geom_torsion_atom_site_label_4
_geom_torsion
_geom_torsion_site_symmetry_1
_geom_torsion_site_symmetry_2
_geom_torsion_site_symmetry_3
_geom_torsion_site_symmetry_4
_geom_torsion_publ_flag
N4 Cu2 O1 C7 -13.62(18) . . . . ?
Cl4 Cu2 O1 C7 -7.3(4) . . . . ?
Cl3 Cu2 O1 C7 160.75(17) . . . . ?
N2 Cu1 N1 C2 107.91(19) . . . . ?
Cl1 Cu1 N1 C2 -66.30(17) . . . . ?
Cl2 Cu1 N1 C2 62.7(4) . . . . ?
N2 Cu1 N1 C3 -20.40(17) . . . . ?
Cl1 Cu1 N1 C3 165.39(17) . . . . ?
Cl2 Cu1 N1 C3 -65.6(4) . . . . ?
N1 Cu1 N2 C4 39.93(17) . . . . ?
Cl1 Cu1 N2 C4 73.7(4) . . . . ?
Cl2 Cu1 N2 C4 -147.61(16) . . . . ?
N1 Cu1 N2 C5 -83.93(19) . . . . ?
Cl1 Cu1 N2 C5 -50.2(5) . . . . ?
Cl2 Cu1 N2 C5 88.53(18) . . . . ?
O1 Cu2 N4 C8 -11.56(18) . . . . ?
Cl4 Cu2 N4 C8 169.65(18) . . . . ?
Cl3 Cu2 N4 C8 -42.8(5) . . . . ?
C7 N3 C1 C2 75.6(3) . . . . ?
C6 N3 C1 C2 -120.1(3) . . . . ?
C3 N1 C2 C1 67.7(3) . . . . ?
Cu1 N1 C2 C1 -59.5(3) . . . . ?
N3 C1 C2 N1 58.0(3) . . . . ?
C2 N1 C3 C4 -131.7(2) . . . . ?
Cu1 N1 C3 C4 -4.1(3) . . . . ?
C5 N2 C4 C3 74.4(3) . . . . ?
Cu1 N2 C4 C3 -53.1(2) . . . . ?
N1 C3 C4 N2 37.9(3) . . . . ?
C4 N2 C5 C6 -139.2(2) . . . . ?
Cu1 N2 C5 C6 -19.4(3) . . . . ?
C7 N3 C6 C5 -149.1(3) . . . . ?
C1 N3 C6 C5 47.7(3) . . . . ?
N2 C5 C6 N3 58.0(3) . . . . ?
Cu2 O1 C7 N3 -142.9(2) . . . . ?
Cu2 O1 C7 C8 36.5(3) . . . . ?
C6 N3 C7 O1 -167.2(2) . . . . ?
C1 N3 C7 O1 -3.9(4) . . . . ?
C6 N3 C7 C8 13.5(4) . . . . ?
C1 N3 C7 C8 176.8(2) . . . . ?
Cu2 N4 C8 C7 29.4(2) . . . . ?
Cu2 N4 C8 C9 -87.9(2) . . . . ?
O1 C7 C8 N4 -43.8(3) . . . . ?
N3 C7 C8 N4 135.5(3) . . . . ?
O1 C7 C8 C9 74.2(3) . . . . ?
N3 C7 C8 C9 -106.4(3) . . . . ?
N4 C8 C9 C10 -57.0(3) . . . . ?
C7 C8 C9 C10 -170.3(2) . . . . ?
C8 C9 C10 C15 97.0(3) . . . . ?
C8 C9 C10 C11 -80.6(3) . . . . ?
C15 C10 C11 C12 -0.6(5) . . . . ?
C9 C10 C11 C12 177.0(3) . . . . ?
C10 C11 C12 C13 -0.4(5) . . . . ?
C11 C12 C13 C14 0.9(5) . . . . ?
C12 C13 C14 C15 -0.3(5) . . . . ?
C11 C10 C15 C14 1.2(5) . . . . ?
C9 C10 C15 C14 -176.4(3) . . . . ?
C13 C14 C15 C10 -0.7(5) . . . . ?
